data_7215246
loop_
_publ_author_name
'Hutchins, Kristin M.'
'Sumrak, Joseph C.'
'Swenson, Dale C.'
'MacGillivray, Leonard R.'

_publ_section_title
;
 Head-to-tail photodimerization of a thiophene in a co-crystal and a rare
 adipic acid dimer in the presence of a heterosynthon
;
_journal_issue 26
_journal_name_full CrystEngComm
_journal_page_first 5762
_journal_paper_doi 10.1039/c4ce00481g
_journal_volume 16
_journal_year 2014
_chemical_formula_moiety '2(C11 H9 N S), C5 H8 O4'
_chemical_formula_sum 'C27 H26 N2 O4 S2'
_chemical_formula_weight 506.62
_chemical_name_common 'BPTE Glutaric Acid'
_chemical_name_systematic
; 
1-(4-pyridyl)-2-(3-thienyl)ethylene pentanedioic acid 
;
_space_group_IT_number 14
_symmetry_cell_setting monoclinic
_symmetry_space_group_name_Hall '-P 2ybc'
_symmetry_space_group_name_H-M 'P 1 21/c 1'
_atom_sites_solution_hydrogens geom
_atom_sites_solution_primary direct
_atom_sites_solution_secondary difmap
_audit_creation_method SHELXL-97
_cell_angle_alpha 90.00
_cell_angle_beta 100.382(5)
_cell_angle_gamma 90.00
_cell_formula_units_Z 4
_cell_length_a 15.9350(16)
_cell_length_b 7.3782(7)
_cell_length_c 21.823(3)
_cell_measurement_reflns_used 9901
_cell_measurement_temperature 190(2)
_cell_measurement_theta_max 25.49
_cell_measurement_theta_min 2.76
_cell_volume 2523.8(5)
_computing_cell_refinement 'HKL Scalepack (Otwinowski & Minor, 1997)'
_computing_data_collection 'Collect (Nonius BV, 1997-2000)'
_computing_data_reduction 'HKL Denzo, Scalepack (Otwinowski & Minor, 1997)'
_computing_structure_refinement 'SHELXL-97 (Sheldrick, 1997)'
_computing_structure_solution 'SHELXS-97 (Sheldrick, 1990)'
_diffrn_ambient_temperature 190(2)
_diffrn_measured_fraction_theta_full 1.000
_diffrn_measured_fraction_theta_max 1.000
_diffrn_measurement_device_type 'Nonius KappaCCD'
_diffrn_measurement_method 'CCD phi and omega scans'
_diffrn_radiation_monochromator graphite
_diffrn_radiation_source 'fine-focus sealed tube'
_diffrn_radiation_type MoK\a
_diffrn_radiation_wavelength 0.71073
_diffrn_reflns_av_R_equivalents 0.0318
_diffrn_reflns_av_sigmaI/netI 0.0168
_diffrn_reflns_limit_h_max 18
_diffrn_reflns_limit_h_min -18
_diffrn_reflns_limit_k_max 8
_diffrn_reflns_limit_k_min -8
_diffrn_reflns_limit_l_max 25
_diffrn_reflns_limit_l_min -25
_diffrn_reflns_number 43736
_diffrn_reflns_theta_full 25.00
_diffrn_reflns_theta_max 25.00
_diffrn_reflns_theta_min 1.30
_exptl_absorpt_coefficient_mu 0.247
_exptl_absorpt_correction_T_max 0.9568
_exptl_absorpt_correction_T_min 0.8990
_exptl_absorpt_correction_type multi-scan
_exptl_absorpt_process_details 'HKL Scalepack (Otwinowski & Minor, 1997)'
_exptl_crystal_colour colorless
_exptl_crystal_density_diffrn 1.333
_exptl_crystal_density_method 'not measured'
_exptl_crystal_description prism
_exptl_crystal_F_000 1064
_exptl_crystal_size_max 0.44
_exptl_crystal_size_mid 0.40
_exptl_crystal_size_min 0.18
_refine_diff_density_max 0.218
_refine_diff_density_min -0.334
_refine_diff_density_rms 0.031
_refine_ls_extinction_method none
_refine_ls_goodness_of_fit_ref 1.055
_refine_ls_hydrogen_treatment constr
_refine_ls_matrix_type full
_refine_ls_number_parameters 364
_refine_ls_number_reflns 4433
_refine_ls_number_restraints 31
_refine_ls_restrained_S_all 1.053
_refine_ls_R_factor_all 0.0564
_refine_ls_R_factor_gt 0.0408
_refine_ls_shift/su_max 0.000
_refine_ls_shift/su_mean 0.000
_refine_ls_structure_factor_coef Fsqd
_refine_ls_weighting_details 'calc w=1/[\s^2^(Fo^2^)+(0.0403P)^2^+0.9955P] where P=(Fo^2^+2Fc^2^)/3'
_refine_ls_weighting_scheme calc
_refine_ls_wR_factor_gt 0.0960
_refine_ls_wR_factor_ref 0.1041
_reflns_number_gt 3525
_reflns_number_total 4433
_reflns_threshold_expression >2sigma(I)
_cod_data_source_file c4ce00481g2.cif
_cod_data_source_block mcg13129
_cod_depositor_comments 'Adding full bibliography for 7215244--7215247.cif.'
_cod_original_sg_symbol_H-M P21/c
_cod_database_code 7215246

loop_
_symmetry_equiv_pos_as_xyz
'x, y, z'
'-x, y+1/2, -z+1/2'
'-x, -y, -z'
'x, -y-1/2, z-1/2'

loop_
_atom_site_label
_atom_site_type_symbol
_atom_site_fract_x
_atom_site_fract_y
_atom_site_fract_z
_atom_site_U_iso_or_equiv
_atom_site_adp_type
_atom_site_occupancy
_atom_site_symmetry_multiplicity
_atom_site_calc_flag
_atom_site_refinement_flags
_atom_site_disorder_assembly
_atom_site_disorder_group
C1A C -0.3291(3) 0.9122(8) -0.4652(2) 0.0496(8) Uani 0.6332(11) 1 d PD A 1
H1A H -0.2761 0.9744 -0.4592 0.059 Uiso 0.6332(11) 1 calc PR A 1
C2A C -0.3808(4) 0.9071(14) -0.5232(3) 0.0519(10) Uani 0.6332(11) 1 d PD A 1
H2A H -0.3627 0.9742 -0.5556 0.062 Uiso 0.6332(11) 1 calc PR A 1
N1A N -0.4533(5) 0.8170(13) -0.5374(2) 0.0417(11) Uani 0.6332(11) 1 d PD A 1
C3A C -0.4789(2) 0.7297(5) -0.4902(2) 0.0495(8) Uani 0.6332(11) 1 d PD A 1
H3A H -0.5310 0.6642 -0.4983 0.059 Uiso 0.6332(11) 1 calc PR A 1
C4A C -0.4329(2) 0.7309(5) -0.43052(16) 0.0492(8) Uani 0.6332(11) 1 d PD A 1
H4A H -0.4540 0.6665 -0.3988 0.059 Uiso 0.6332(11) 1 calc PR A 1
C5A C -0.3562(2) 0.8242(5) -0.41558(13) 0.0396(8) Uani 0.6332(11) 1 d PD A 1
C6A C -0.30466(18) 0.8311(4) -0.35315(13) 0.0458(6) Uani 0.6332(11) 1 d PD A 1
H6A H -0.2609 0.9200 -0.3464 0.055 Uiso 0.6332(11) 1 calc PR A 1
C7A C -0.31215(16) 0.7272(4) -0.30488(13) 0.0428(6) Uani 0.6332(11) 1 d PD A 1
H7A H -0.3558 0.6379 -0.3112 0.051 Uiso 0.6332(11) 1 calc PR A 1
C8A C -0.2597(6) 0.7374(14) -0.24301(19) 0.0408(10) Uani 0.6332(11) 1 d PD A 1
C9A C -0.2675(2) 0.6192(4) -0.19561(17) 0.0447(8) Uani 0.6332(11) 1 d PD A 1
H9A H -0.3084 0.5243 -0.1995 0.054 Uiso 0.6332(11) 1 calc PR A 1
S1A S -0.19609(5) 0.66155(12) -0.12934(4) 0.0553(2) Uani 0.6332(11) 1 d PD A 1
C10A C -0.15425(18) 0.8418(4) -0.16300(14) 0.0429(7) Uani 0.6332(11) 1 d PD A 1
H10A H -0.1122 0.9218 -0.1415 0.051 Uiso 0.6332(11) 1 calc PR A 1
C11A C -0.1890(3) 0.8557(6) -0.22452(18) 0.0455(10) Uani 0.6332(11) 1 d PD A 1
H11A H -0.1682 0.9361 -0.2523 0.055 Uiso 0.6332(11) 1 calc PR A 1
C1B C -0.4601(4) 0.7072(10) -0.4545(3) 0.0496(8) Uani 0.3668(11) 1 d PD A 2
H1B H -0.4935 0.6290 -0.4339 0.059 Uiso 0.3668(11) 1 calc PR A 2
C2B C -0.4862(5) 0.7518(12) -0.5163(3) 0.0519(10) Uani 0.3668(11) 1 d PD A 2
H2B H -0.5403 0.7077 -0.5361 0.062 Uiso 0.3668(11) 1 calc PR A 2
N1B N -0.4431(9) 0.850(3) -0.5504(3) 0.057(3) Uani 0.3668(11) 1 d PD A 2
C3B C -0.3680(8) 0.914(2) -0.5208(4) 0.0495(8) Uani 0.3668(11) 1 d PD A 2
H3B H -0.3321 0.9765 -0.5442 0.059 Uiso 0.3668(11) 1 calc PR A 2
C4B C -0.3412(5) 0.8938(15) -0.4575(4) 0.0492(8) Uani 0.3668(11) 1 d PD A 2
H4B H -0.2926 0.9590 -0.4373 0.059 Uiso 0.3668(11) 1 calc PR A 2
C5B C -0.3837(4) 0.7794(10) -0.4227(2) 0.0396(8) Uani 0.3668(11) 1 d PD A 2
C6B C -0.3531(3) 0.7370(6) -0.35718(19) 0.0458(6) Uani 0.3668(11) 1 d PD A 2
H6B H -0.3833 0.6461 -0.3392 0.055 Uiso 0.3668(11) 1 calc PR A 2
C7B C -0.2872(3) 0.8132(7) -0.32024(19) 0.0428(6) Uani 0.3668(11) 1 d PD A 2
H7B H -0.2592 0.9091 -0.3375 0.051 Uiso 0.3668(11) 1 calc PR A 2
C8B C -0.2539(11) 0.764(2) -0.2561(4) 0.0408(10) Uani 0.3668(11) 1 d PD A 2
C9B C -0.1948(6) 0.8676(11) -0.2172(3) 0.0447(8) Uani 0.3668(11) 1 d PD A 2
H9B H -0.1743 0.9815 -0.2285 0.054 Uiso 0.3668(11) 1 calc PR A 2
S1B S -0.16301(11) 0.7679(3) -0.14674(8) 0.0553(2) Uani 0.3668(11) 1 d PD A 2
C10B C -0.2416(3) 0.6085(6) -0.1623(2) 0.0429(7) Uani 0.3668(11) 1 d PD A 2
H10B H -0.2531 0.5202 -0.1332 0.051 Uiso 0.3668(11) 1 calc PR A 2
C11B C -0.2859(3) 0.6238(9) -0.2216(2) 0.0455(10) Uani 0.3668(11) 1 d PD A 2
H11B H -0.3330 0.5490 -0.2382 0.055 Uiso 0.3668(11) 1 calc PR A 2
C12 C -0.07240(13) 0.2942(3) 0.14044(10) 0.0533(5) Uani 1 1 d . . .
H12 H -0.0164 0.3392 0.1412 0.064 Uiso 1 1 calc R . .
C13 C -0.12733(14) 0.2743(3) 0.08481(10) 0.0592(5) Uani 1 1 d . . .
H13 H -0.1074 0.3066 0.0478 0.071 Uiso 1 1 calc R . .
N2 N -0.20689(11) 0.2125(2) 0.07944(8) 0.0539(4) Uani 1 1 d . . .
C14 C -0.23358(12) 0.1723(3) 0.13246(9) 0.0505(5) Uani 1 1 d . . .
H14 H -0.2905 0.1311 0.1300 0.061 Uiso 1 1 calc R . .
C15 C -0.18319(12) 0.1875(2) 0.19008(9) 0.0474(4) Uani 1 1 d . . .
H15 H -0.2055 0.1566 0.2262 0.057 Uiso 1 1 calc R . .
C16 C -0.09893(11) 0.2481(2) 0.19595(9) 0.0438(4) Uani 1 1 d . . .
C17 C -0.04070(11) 0.2647(2) 0.25520(9) 0.0465(4) Uani 1 1 d . . .
H17 H 0.0164 0.2989 0.2538 0.056 Uiso 1 1 calc R . .
C18 C -0.06020(11) 0.2364(2) 0.31109(9) 0.0464(4) Uani 1 1 d . . .
H18 H -0.1174 0.2023 0.3121 0.056 Uiso 1 1 calc R . .
C19 C -0.00321(11) 0.2521(2) 0.37085(9) 0.0464(4) Uani 1 1 d . . .
C20 C -0.03044(13) 0.2298(3) 0.42545(10) 0.0673(6) Uani 1 1 d . . .
H20 H -0.0879 0.2034 0.4285 0.081 Uiso 1 1 calc R . .
S2 S 0.04937(4) 0.25395(11) 0.48826(3) 0.0815(2) Uani 1 1 d . . .
C21 C 0.12182(13) 0.2961(3) 0.44189(11) 0.0642(6) Uani 1 1 d . . .
H21 H 0.1805 0.3203 0.4569 0.077 Uiso 1 1 calc R . .
C22 C 0.08572(12) 0.2909(3) 0.38091(11) 0.0549(5) Uani 1 1 d . . .
H22 H 0.1166 0.3112 0.3481 0.066 Uiso 1 1 calc R . .
O1 O -0.41144(9) 0.2952(2) -0.31299(6) 0.0602(4) Uani 1 1 d . . .
O2 O -0.50559(10) 0.0745(2) -0.34140(7) 0.0761(5) Uani 1 1 d . . .
H2 H -0.5096 0.1239 -0.3765 0.114 Uiso 1 1 calc R . .
C23 C -0.44813(11) 0.1609(3) -0.30079(9) 0.0493(5) Uani 1 1 d . . .
C24 C -0.43541(11) 0.0704(3) -0.23829(9) 0.0484(4) Uani 1 1 d . . .
H24A H -0.4156 -0.0552 -0.2429 0.058 Uiso 1 1 calc R . .
H24B H -0.4913 0.0632 -0.2246 0.058 Uiso 1 1 calc R . .
C25 C -0.37263(11) 0.1632(2) -0.18778(8) 0.0460(4) Uani 1 1 d . . .
H25A H -0.3179 0.1808 -0.2024 0.055 Uiso 1 1 calc R . .
H25B H -0.3950 0.2842 -0.1794 0.055 Uiso 1 1 calc R . .
C26 C -0.35711(11) 0.0543(2) -0.12817(8) 0.0462(4) Uani 1 1 d . . .
H26A H -0.4126 0.0318 -0.1151 0.055 Uiso 1 1 calc R . .
H26B H -0.3329 -0.0648 -0.1366 0.055 Uiso 1 1 calc R . .
C27 C -0.29819(11) 0.1431(3) -0.07540(9) 0.0463(4) Uani 1 1 d . . .
O3 O -0.24816(9) 0.2614(2) -0.08164(7) 0.0647(4) Uani 1 1 d . . .
O4 O -0.30700(9) 0.0785(2) -0.02060(6) 0.0638(4) Uani 1 1 d . . .
H4 H -0.2736 0.1331 0.0076 0.096 Uiso 1 1 calc R . .

loop_
_atom_site_aniso_label
_atom_site_aniso_U_11
_atom_site_aniso_U_22
_atom_site_aniso_U_33
_atom_site_aniso_U_23
_atom_site_aniso_U_13
_atom_site_aniso_U_12
C1A 0.0387(18) 0.0452(19) 0.066(2) 0.0004(16) 0.0130(15) -0.0115(14)
C2A 0.049(3) 0.050(2) 0.0561(18) 0.0080(16) 0.0086(17) -0.006(2)
N1A 0.038(2) 0.036(3) 0.049(2) -0.001(2) 0.004(2) -0.0046(18)
C3A 0.0391(17) 0.046(2) 0.063(2) 0.0070(18) 0.0091(16) -0.0100(14)
C4A 0.0373(18) 0.056(2) 0.0530(19) -0.0025(14) 0.0052(12) -0.0151(15)
C5A 0.035(3) 0.032(2) 0.0513(14) -0.0035(13) 0.0075(13) -0.0046(14)
C6A 0.0390(15) 0.0411(15) 0.0577(16) -0.0045(13) 0.0093(13) -0.0069(10)
C7A 0.0344(15) 0.0341(16) 0.0619(17) -0.0044(13) 0.0138(12) -0.0077(11)
C8A 0.0354(15) 0.037(3) 0.052(2) 0.001(2) 0.016(2) 0.0004(14)
C9A 0.0409(17) 0.0367(17) 0.059(2) 0.0027(15) 0.0142(14) -0.0022(13)
S1A 0.0540(5) 0.0535(5) 0.0578(5) 0.0121(4) 0.0087(3) 0.0049(4)
C10A 0.0381(14) 0.0347(15) 0.0538(18) 0.0151(13) 0.0029(12) -0.0004(11)
C11A 0.0428(17) 0.0450(19) 0.0509(17) 0.0048(14) 0.0142(13) -0.0030(14)
C1B 0.0387(18) 0.0452(19) 0.066(2) 0.0004(16) 0.0130(15) -0.0115(14)
C2B 0.049(3) 0.050(2) 0.0561(18) 0.0080(16) 0.0086(17) -0.006(2)
N1B 0.057(5) 0.045(6) 0.073(5) 0.009(4) 0.026(4) -0.004(3)
C3B 0.0391(17) 0.046(2) 0.063(2) 0.0070(18) 0.0091(16) -0.0100(14)
C4B 0.0373(18) 0.056(2) 0.0530(19) -0.0025(14) 0.0052(12) -0.0151(15)
C5B 0.035(3) 0.032(2) 0.0513(14) -0.0035(13) 0.0075(13) -0.0046(14)
C6B 0.0390(15) 0.0411(15) 0.0577(16) -0.0045(13) 0.0093(13) -0.0069(10)
C7B 0.0344(15) 0.0341(16) 0.0619(17) -0.0044(13) 0.0138(12) -0.0077(11)
C8B 0.0354(15) 0.037(3) 0.052(2) 0.001(2) 0.016(2) 0.0004(14)
C9B 0.0409(17) 0.0367(17) 0.059(2) 0.0027(15) 0.0142(14) -0.0022(13)
S1B 0.0540(5) 0.0535(5) 0.0578(5) 0.0121(4) 0.0087(3) 0.0049(4)
C10B 0.0381(14) 0.0347(15) 0.0538(18) 0.0151(13) 0.0029(12) -0.0004(11)
C11B 0.0428(17) 0.0450(19) 0.0509(17) 0.0048(14) 0.0142(13) -0.0030(14)
C12 0.0505(11) 0.0484(11) 0.0669(13) 0.0041(9) 0.0264(10) 0.0022(9)
C13 0.0640(13) 0.0633(13) 0.0569(13) 0.0080(10) 0.0283(11) 0.0116(10)
N2 0.0600(10) 0.0487(10) 0.0556(10) 0.0002(7) 0.0173(8) 0.0116(8)
C14 0.0492(11) 0.0448(11) 0.0601(12) -0.0041(9) 0.0170(9) -0.0003(8)
C15 0.0515(11) 0.0429(10) 0.0522(11) -0.0031(8) 0.0212(9) -0.0037(8)
C16 0.0467(10) 0.0313(9) 0.0573(11) -0.0025(8) 0.0199(9) 0.0032(7)
C17 0.0408(10) 0.0371(10) 0.0651(12) -0.0016(8) 0.0193(9) -0.0011(8)
C18 0.0387(9) 0.0419(10) 0.0610(12) 0.0025(8) 0.0153(9) 0.0012(8)
C19 0.0406(10) 0.0394(10) 0.0598(12) 0.0024(8) 0.0111(9) 0.0018(8)
C20 0.0421(11) 0.0999(18) 0.0601(13) -0.0006(12) 0.0098(10) -0.0067(11)
S2 0.0596(4) 0.1172(6) 0.0633(4) -0.0009(4) -0.0010(3) -0.0097(4)
C21 0.0412(11) 0.0492(12) 0.0981(18) 0.0033(11) 0.0012(11) -0.0065(9)
C22 0.0436(10) 0.0446(11) 0.0774(15) 0.0071(10) 0.0131(10) -0.0040(8)
O1 0.0584(8) 0.0638(9) 0.0600(9) 0.0054(7) 0.0151(7) -0.0063(7)
O2 0.0729(10) 0.0726(11) 0.0736(10) -0.0043(8) -0.0113(9) -0.0071(8)
C23 0.0356(9) 0.0549(12) 0.0573(12) -0.0086(10) 0.0077(8) 0.0072(9)
C24 0.0388(9) 0.0456(11) 0.0623(12) 0.0002(9) 0.0134(8) -0.0001(8)
C25 0.0382(9) 0.0430(10) 0.0578(11) 0.0008(8) 0.0113(8) -0.0014(8)
C26 0.0407(9) 0.0416(10) 0.0591(11) 0.0017(8) 0.0168(8) 0.0017(8)
C27 0.0364(9) 0.0449(11) 0.0595(12) 0.0012(9) 0.0140(8) 0.0094(8)
O3 0.0554(8) 0.0684(10) 0.0700(10) 0.0025(7) 0.0103(7) -0.0179(7)
O4 0.0697(10) 0.0672(10) 0.0550(8) 0.0039(7) 0.0122(7) -0.0094(7)

loop_
_atom_type_symbol
_atom_type_description
_atom_type_scat_dispersion_real
_atom_type_scat_dispersion_imag
_atom_type_scat_source
C C 0.0033 0.0016 'International Tables Vol C Tables 4.2.6.8 and 6.1.1.4'
H H 0.0000 0.0000 'International Tables Vol C Tables 4.2.6.8 and 6.1.1.4'
N N 0.0061 0.0033 'International Tables Vol C Tables 4.2.6.8 and 6.1.1.4'
O O 0.0106 0.0060 'International Tables Vol C Tables 4.2.6.8 and 6.1.1.4'
S S 0.1246 0.1234 'International Tables Vol C Tables 4.2.6.8 and 6.1.1.4'

loop_
_geom_angle_atom_site_label_1
_geom_angle_atom_site_label_2
_geom_angle_atom_site_label_3
_geom_angle
C2A C1A C5A 118.8(4)
N1A C2A C1A 125.6(5)
C2A N1A C3A 115.9(3)
N1A C3A C4A 122.7(4)
C3A C4A C5A 121.5(3)
C4A C5A C1A 115.5(2)
C4A C5A C6A 124.0(3)
C1A C5A C6A 120.5(3)
C7A C6A C5A 127.3(3)
C6A C7A C8A 126.0(3)
C9A C8A C11A 110.4(3)
C9A C8A C7A 123.4(5)
C11A C8A C7A 125.9(4)
C8A C9A S1A 112.7(3)
C9A S1A C10A 91.74(15)
C11A C10A S1A 111.2(2)
C10A C11A C8A 113.2(3)
C2B C1B C5B 118.5(5)
N1B C2B C1B 126.1(6)
C2B N1B C3B 115.7(4)
N1B C3B C4B 122.1(5)
C3B C4B C5B 121.4(5)
C4B C5B C1B 115.4(3)
C4B C5B C6B 123.8(4)
C1B C5B C6B 120.8(4)
C7B C6B C5B 126.3(4)
C6B C7B C8B 126.3(5)
C9B C8B C11B 110.3(4)
C9B C8B C7B 123.1(7)
C11B C8B C7B 126.0(6)
C8B C9B S1B 112.1(4)
C9B S1B C10B 91.7(2)
C11B C10B S1B 111.6(3)
C10B C11B C8B 112.9(4)
C13 C12 C16 119.86(18)
N2 C13 C12 124.07(18)
C13 N2 C14 116.49(18)
N2 C14 C15 123.49(18)
C14 C15 C16 120.30(17)
C12 C16 C15 115.75(18)
C12 C16 C17 120.44(17)
C15 C16 C17 123.81(17)
C18 C17 C16 125.84(17)
C17 C18 C19 126.85(17)
C20 C19 C22 110.98(18)
C20 C19 C18 122.29(17)
C22 C19 C18 126.73(18)
C19 C20 S2 112.68(15)
C21 S2 C20 91.65(11)
C22 C21 S2 111.58(15)
C21 C22 C19 113.11(19)
O1 C23 O2 123.71(19)
O1 C23 C24 125.18(17)
O2 C23 C24 111.11(18)
C23 C24 C25 115.13(16)
C26 C25 C24 111.76(15)
C27 C26 C25 114.29(15)
O3 C27 O4 123.02(18)
O3 C27 C26 124.38(17)
O4 C27 C26 112.60(16)

loop_
_geom_bond_atom_site_label_1
_geom_bond_atom_site_label_2
_geom_bond_distance
C1A C2A 1.379(5)
C1A C5A 1.397(4)
C2A N1A 1.320(8)
N1A C3A 1.338(7)
C3A C4A 1.375(5)
C4A C5A 1.389(4)
C5A C6A 1.459(4)
C6A C7A 1.325(3)
C7A C8A 1.456(4)
C8A C9A 1.375(6)
C8A C11A 1.425(6)
C9A S1A 1.700(4)
S1A C10A 1.712(3)
C10A C11A 1.360(5)
C1B C2B 1.377(6)
C1B C5B 1.395(5)
C2B N1B 1.318(9)
N1B C3B 1.341(9)
C3B C4B 1.378(7)
C4B C5B 1.390(6)
C5B C6B 1.460(4)
C6B C7B 1.328(4)
C7B C8B 1.451(4)
C8B C9B 1.379(8)
C8B C11B 1.427(8)
C9B S1B 1.698(5)
S1B C10B 1.707(4)
C10B C11B 1.362(5)
C12 C13 1.371(3)
C12 C16 1.395(3)
C13 N2 1.332(3)
N2 C14 1.336(2)
C14 C15 1.369(3)
C15 C16 1.399(3)
C16 C17 1.455(3)
C17 C18 1.328(3)
C18 C19 1.453(3)
C19 C20 1.350(3)
C19 C22 1.424(3)
C20 S2 1.703(2)
S2 C21 1.695(2)
C21 C22 1.352(3)
O1 C23 1.205(2)
O2 C23 1.318(2)
C23 C24 1.499(3)
C24 C25 1.512(2)
C25 C26 1.511(2)
C26 C27 1.499(3)
C27 O3 1.206(2)
C27 O4 1.318(2)
